data_4117169
loop_
_publ_author_name
'Kazushi Mashima'
'Hiroshi Nakano'
'Akira Nakamura'

_publ_section_title
;
 Reductive Formation of Straight Linear Metal-Metal Bonded Tetranuclear
 Complexes X-M-Mo-Mo-M-X from X2M...Mo-Mo...MX2 Supported by Four
 Tridentate 6-Diphenylphosphino-2-pyridonate Ligands (M = Pd, Pt; X = Cl,
 Br, I)
;
_journal_name_full 'Journal of the American Chemical Society'
_journal_page_first 9083
_journal_page_last 9095
_journal_paper_doi 10.1021/ja960606g
_journal_volume 118
_journal_year 1996
_chemical_formula_sum 'C69 H54 Cl2 I2 Mo2 N4 O4 P4 Pd2'
_space_group_IT_number 14
_symmetry_cell_setting monoclinic
_symmetry_Int_Tables_number 14
_symmetry_space_group_name_Hall '-P 2yn'
_symmetry_space_group_name_H-M 'P 1 21/n 1'
_audit_creation_date 'Tue Nov 21 23:43:20 1995'
_audit_creation_method 'from TEXRAY.INF file'
_cell_angle_alpha 90
_cell_angle_beta 94.97(2)
_cell_angle_gamma 90
_cell_formula_units_Z 4.00
_cell_length_a 16.074(7)
_cell_length_b 16.807(7)
_cell_length_c 28.194(4)
_cell_measurement_reflns_used 0
_cell_measurement_temperature 23.0
_cell_measurement_theta_max 0.00
_cell_measurement_theta_min 0.00
_cell_volume 7588(5)
_computing_cell_refinement 'MSC/AFC Diffractometer Control'
_computing_data_collection 'MSC/AFC Diffractometer Control'
_computing_data_reduction 'teXsan: PROCESS (MSC)'
_computing_publication_material 'teXsan: FINISH (MSC)'
_computing_structure_refinement 'teXsan: LS (MSC)'
_diffrn_ambient_temperature 23.0
_diffrn_measurement_device AFC5R
_diffrn_measurement_method 'omega scans with profile analysis'
_diffrn_orient_matrix_UB_11 0.03726
_diffrn_orient_matrix_UB_12 -0.04413
_diffrn_orient_matrix_UB_13 0.01252
_diffrn_orient_matrix_UB_21 -0.04549
_diffrn_orient_matrix_UB_22 -0.03926
_diffrn_orient_matrix_UB_23 -0.00849
_diffrn_orient_matrix_UB_31 0.02075
_diffrn_orient_matrix_UB_32 -0.00682
_diffrn_orient_matrix_UB_33 -0.03216
_diffrn_radiation_monochromator graphite
_diffrn_radiation_source 'Rigaku rotating anode'
_diffrn_radiation_type MoKalpha
_diffrn_radiation_wavelength 0.7107
_diffrn_reflns_av_R_equivalents 4.21
_diffrn_reflns_limit_h_max 0
_diffrn_reflns_limit_h_min 0
_diffrn_reflns_limit_k_max 0
_diffrn_reflns_limit_k_min 0
_diffrn_reflns_limit_l_max 0
_diffrn_reflns_limit_l_min 0
_diffrn_reflns_number 21979
_diffrn_reflns_theta_max 30.0564
_diffrn_standards_decay_% -0.79
_diffrn_standards_interval_count 0
_diffrn_standards_number 3
_exptl_absorpt_coefficient_mu_cm 18.035
_exptl_absorpt_correction_T_max 1.000
_exptl_absorpt_correction_T_min 0.785
_exptl_absorpt_correction_type psi-scan
_exptl_crystal_colour unknown
_exptl_crystal_density_diffrn 1.625
_exptl_crystal_description unknown
_exptl_crystal_F_000 3616.00
_exptl_crystal_size_max 0.000
_exptl_crystal_size_min 0.000
_refine_diff_density_max -1.47580
_refine_diff_density_min 1.76470
_refine_ls_extinction_coef 0.05475
_refine_ls_extinction_method Zachariasen_type_2_gaussian_isotropic
_refine_ls_goodness_of_fit_obs 5.300
_refine_ls_matrix_type full
_refine_ls_number_parameters 803
_refine_ls_number_reflns 9691
_refine_ls_number_restraints 0
_refine_ls_R_factor_obs 0.0680
_refine_ls_shift/esd_max 3.8370
_refine_ls_structure_factor_coef F
_refine_ls_weighting_scheme sigma
_refine_ls_wR_factor_obs 0.0840
_cod_data_source_file ja960606g_6.cif
_cod_data_source_block Mo2Pd2I2(pyphos)4.(CH2Cl2)
_cod_original_cell_volume 7587(3)
_cod_original_sg_symbol_H-M 'P 21/n '
_cod_original_formula_sum 'C69 H54 O4 N4 P4 Mo2 Pd2 I2 Cl2'
_cod_database_code 4117169

loop_
_symmetry_equiv_pos_as_xyz
'   +x,   +y,   +z'
1/2-x,1/2+y,1/2-z
'   -x,   -y,   -z'
1/2+x,1/2-y,1/2+z

loop_
_atom_site_aniso_label
_atom_site_aniso_U_11
_atom_site_aniso_U_22
_atom_site_aniso_U_33
_atom_site_aniso_U_12
_atom_site_aniso_U_13
_atom_site_aniso_U_23
I1 0.092(2) 0.097(1) 0.0391(9) -0.026(1) -0.0107(9) 0.0260(9)
I2 0.093(2) 0.091(1) 0.0316(8) 0.036(1) 0.0115(9) 0.0066(8)
Pd1 0.046(1) 0.047(1) 0.0284(8) -0.0020(9) 0.0005(8) 0.0057(8)
Pd2 0.044(1) 0.044(1) 0.0281(8) 0.0110(8) 0.0062(7) 0.0017(7)
Mo1 0.038(1) 0.035(1) 0.0258(9) 0.0022(9) 0.0031(8) 0.0020(8)
Mo2 0.039(1) 0.034(1) 0.0256(9) 0.0047(9) 0.0049(8) 0.0013(8)
Cl1 0.25(2) 0.42(3) 0.17(1) -0.03(2) 0.00(1) 0.06(2)
Cl2 0.16(1) 0.70(4) 0.27(2) -0.13(2) 0.09(1) -0.15(2)
P1 0.038(4) 0.044(3) 0.027(3) 0.007(3) 0.003(2) 0.001(2)
P2 0.048(4) 0.047(4) 0.028(3) -0.002(3) 0.004(3) 0.005(3)
P3 0.045(4) 0.038(3) 0.034(3) 0.010(3) 0.006(3) 0.001(2)
P4 0.044(4) 0.050(4) 0.039(3) -0.004(3) -0.008(3) 0.000(3)
O1 0.047(10) 0.038(8) 0.030(7) 0.003(7) 0.004(7) -0.003(6)
O2 0.05(1) 0.048(9) 0.027(7) -0.002(8) -0.001(7) -0.006(6)
O3 0.06(1) 0.049(9) 0.032(8) 0.019(8) 0.014(7) -0.005(7)
O4 0.044(10) 0.033(8) 0.038(8) 0.001(7) 0.007(7) 0.004(6)
N1 0.023(10) 0.035(9) 0.028(9) -0.001(7) 0.003(7) -0.008(7)
N2 0.04(1) 0.034(10) 0.032(9) -0.003(8) -0.004(8) 0.004(7)
N3 0.05(1) 0.03(1) 0.039(10) 0.008(9) 0.017(9) -0.007(8)
N4 0.04(1) 0.04(1) 0.027(9) 0.004(9) 0.007(8) 0.002(8)
C1 0.03(1) 0.04(1) 0.04(1) 0.001(10) 0.002(9) 0.001(10)
C2 0.05(2) 0.04(1) 0.05(1) 0.00(1) 0.00(1) -0.02(1)
C3 0.05(2) 0.03(1) 0.05(1) 0.01(1) 0.00(1) 0.01(1)
C4 0.05(2) 0.04(1) 0.02(1) 0.00(1) 0.000(10) 0.006(9)
C5 0.03(1) 0.03(1) 0.03(1) 0.002(9) -0.005(9) 0.003(9)
C6 0.06(2) 0.06(2) 0.03(1) 0.03(1) -0.01(1) 0.01(1)
C7 0.04(1) 0.07(2) 0.05(1) 0.00(1) 0.00(1) 0.00(1)
C8 0.05(2) 0.08(2) 0.07(2) 0.02(2) 0.00(1) -0.01(2)
C9 0.05(2) 0.07(2) 0.12(3) -0.01(2) -0.03(2) 0.04(2)
C10 0.11(3) 0.09(2) 0.06(2) 0.01(2) 0.00(2) -0.02(2)
C11 0.05(2) 0.08(2) 0.08(2) -0.02(2) 0.00(1) -0.02(2)
C12 0.05(2) 0.04(1) 0.03(1) 0.00(1) 0.01(1) -0.005(10)
C13 0.05(2) 0.06(2) 0.05(1) 0.01(1) 0.00(1) 0.00(1)
C14 0.06(2) 0.08(2) 0.08(2) 0.02(2) 0.01(2) 0.02(2)
C15 0.10(3) 0.06(2) 0.05(2) 0.03(2) 0.01(2) 0.01(1)
C16 0.08(2) 0.09(2) 0.05(2) 0.04(2) -0.01(1) 0.00(2)
C17 0.06(2) 0.06(2) 0.04(1) 0.01(1) 0.00(1) 0.02(1)
C21 0.04(1) 0.04(1) 0.04(1) -0.02(1) -0.001(10) 0.000(10)
C22 0.09(2) 0.05(1) 0.02(1) -0.01(1) 0.00(1) 0.000(10)
C23 0.07(2) 0.09(2) 0.06(2) -0.06(2) -0.01(1) 0.02(1)
C24 0.05(2) 0.08(2) 0.03(1) -0.03(1) -0.01(1) 0.02(1)
C25 0.04(1) 0.04(1) 0.04(1) -0.01(1) 0.00(1) 0.02(1)
C26 0.06(2) 0.05(2) 0.03(1) -0.01(1) 0.02(1) 0.00(1)
C27 0.09(2) 0.10(2) 0.09(2) 0.07(2) -0.01(2) -0.03(2)
C28 0.19(5) 0.22(5) 0.05(2) 0.10(4) -0.02(3) -0.02(2)
C29 0.14(4) 0.17(4) 0.11(3) 0.09(4) 0.09(3) 0.10(3)
C30 0.15(3) 0.06(2) 0.14(3) -0.03(2) 0.12(3) -0.03(2)
C31 0.06(2) 0.07(2) 0.14(3) 0.01(2) 0.04(2) 0.02(2)
C32 0.05(1) 0.05(1) 0.03(1) 0.00(1) -0.005(10) 0.004(10)
C33 0.07(2) 0.05(2) 0.05(1) 0.01(1) 0.01(1) 0.01(1)
C34 0.10(3) 0.04(2) 0.07(2) 0.00(2) -0.04(2) 0.01(1)
C35 0.15(4) 0.09(3) 0.07(2) -0.02(2) 0.03(2) 0.01(2)
C36 0.15(3) 0.10(3) 0.09(2) -0.02(2) 0.07(2) 0.00(2)
C37 0.12(3) 0.06(2) 0.07(2) -0.02(2) 0.06(2) -0.01(1)
C41 0.07(2) 0.02(1) 0.08(2) 0.02(1) -0.01(1) 0.02(1)
C42 0.15(3) 0.16(3) 0.03(1) 0.01(3) 0.03(2) -0.01(2)
C43 0.12(3) 0.04(2) 0.17(3) 0.01(2) -0.05(3) 0.07(2)
C44 0.13(3) 0.06(2) 0.04(1) 0.02(2) 0.03(2) -0.01(1)
C45 0.07(2) 0.04(1) 0.05(1) 0.02(1) 0.01(1) 0.01(1)
C46 0.03(1) 0.05(2) 0.06(2) 0.01(1) 0.00(1) 0.01(1)
C47 0.09(3) 0.07(2) 0.27(5) -0.05(2) -0.01(3) 0.04(3)
C48 0.07(3) 0.14(4) 0.37(7) 0.04(3) -0.06(4) -0.02(4)
C49 0.14(4) 0.09(3) 0.15(4) 0.00(3) 0.07(3) -0.01(3)
C50 0.16(4) 0.08(3) 0.08(2) 0.01(3) 0.01(3) 0.02(2)
C51 0.04(2) 0.08(2) 0.11(2) -0.02(2) 0.01(2) 0.02(2)
C52 0.05(2) 0.06(2) 0.03(1) 0.03(1) 0.01(1) 0.01(1)
C53 0.05(2) 0.12(3) 0.08(2) 0.02(2) -0.01(2) -0.04(2)
C54 0.08(3) 0.13(3) 0.10(3) 0.05(2) -0.04(2) -0.08(2)
C55 0.19(5) 0.06(2) 0.06(2) 0.05(3) -0.01(2) -0.02(2)
C56 0.28(5) 0.05(2) 0.06(2) 0.05(2) 0.09(3) 0.00(1)
C57 0.09(2) 0.07(2) 0.07(2) 0.00(2) 0.03(2) 0.02(1)
C61 0.04(1) 0.04(1) 0.03(1) 0.00(1) 0.008(10) -0.006(9)
C62 0.05(2) 0.07(2) 0.04(1) -0.01(1) 0.01(1) 0.00(1)
C63 0.06(2) 0.08(2) 0.07(2) -0.03(1) 0.02(2) -0.01(2)
C64 0.06(2) 0.11(2) 0.03(1) -0.01(2) 0.00(1) 0.02(1)
C65 0.03(1) 0.07(2) 0.04(1) -0.01(1) 0.00(1) 0.00(1)
C66 0.06(2) 0.03(1) 0.06(2) 0.00(1) -0.01(1) 0.00(1)
C67 0.08(3) 0.07(2) 0.12(3) 0.03(2) -0.03(2) -0.04(2)
C68 0.09(3) 0.18(4) 0.11(3) -0.06(3) 0.04(2) -0.08(3)
C69 0.07(3) 0.05(2) 0.23(5) -0.01(2) -0.08(3) 0.04(3)
C70 0.13(5) 0.19(5) 0.10(3) -0.10(4) 0.01(3) 0.03(3)
C71 0.07(2) 0.07(2) 0.18(4) 0.04(2) 0.01(2) 0.00(2)
C72 0.06(2) 0.06(2) 0.05(1) 0.00(1) 0.00(1) 0.02(1)
C73 0.36(8) 0.43(9) 0.07(3) -0.20(7) -0.06(4) -0.02(4)
C74 0.15(5) 0.23(7) 0.4(1) 0.16(5) 0.19(6) 0.23(6)
C75 0.18(4) 0.23(5) 0.05(2) -0.18(4) -0.07(3) 0.03(3)
C76 0.23(5) 0.04(2) 0.13(3) 0.00(2) 0.06(3) -0.02(2)
C77 0.09(3) 0.08(2) 0.07(2) 0.00(2) -0.04(2) -0.02(2)
C101 0.43(9) 0.31(8) 0.14(5) 0.16(7) -0.12(5) -0.01(5)

loop_
_atom_site_label
_atom_site_fract_x
_atom_site_fract_y
_atom_site_fract_z
_atom_site_U_iso_or_equiv
_atom_site_thermal_displace_type
I1 0.1461(1) 0.2681(1) -0.32945(5) 0.0771 Uij
I2 0.2051(1) 0.1610(1) 0.12425(5) 0.0717 Uij
Pd1 0.1618(1) 0.23036(10) -0.23676(5) 0.0406 Uij
Pd2 0.1975(1) 0.17987(9) 0.02907(5) 0.0384 Uij
Mo1 0.1760(1) 0.20647(10) -0.14216(6) 0.0328 Uij
Mo2 0.1852(1) 0.1952(1) -0.06702(6) 0.0330 Uij
Cl1 0.6952(10) 0.166(1) 0.7665(5) 0.2826 Uij
Cl2 0.6341(10) 0.315(1) 0.7809(6) 0.3732 Uij
P1 0.3138(4) 0.1062(3) 0.0202(2) 0.0362 Uij
P2 0.3036(4) 0.2384(3) -0.2313(2) 0.0411 Uij
P3 0.0817(4) 0.2584(3) 0.0263(2) 0.0390 Uij
P4 0.0231(4) 0.2014(3) -0.2366(2) 0.0453 Uij
O1 0.2297(8) 0.0973(7) -0.1521(4) 0.0386 Uij
O2 0.2903(8) 0.2624(7) -0.0568(4) 0.0419 Uij
O3 0.1218(9) 0.3173(8) -0.1449(4) 0.0457 Uij
O4 0.0792(8) 0.1238(7) -0.0665(4) 0.0381 Uij
N1 0.2629(9) 0.0905(8) -0.0718(5) 0.0285 Uij
N2 0.3006(10) 0.2600(8) -0.1359(5) 0.0341 Uij
N3 0.108(1) 0.2984(9) -0.0639(5) 0.0416 Uij
N4 0.052(1) 0.1501(9) -0.1459(5) 0.0367 Uij
C1 0.268(1) 0.059(1) -0.1158(7) 0.0350 Uij
C2 0.310(1) -0.013(1) -0.1222(7) 0.0434 Uij
C3 0.351(1) -0.047(1) -0.0860(7) 0.0436 Uij
C4 0.354(1) -0.013(1) -0.0427(6) 0.0390 Uij
C5 0.309(1) 0.053(1) -0.0357(6) 0.0312 Uij
C6 0.405(1) 0.164(1) 0.0226(7) 0.0507 Uij
C7 0.471(1) 0.151(1) -0.0069(7) 0.0510 Uij
C8 0.543(2) 0.195(2) -0.0033(8) 0.0669 Uij
C9 0.552(2) 0.255(2) 0.032(1) 0.0846 Uij
C10 0.487(2) 0.268(2) 0.0612(9) 0.0861 Uij
C11 0.414(2) 0.223(2) 0.0560(9) 0.0691 Uij
C12 0.344(1) 0.028(1) 0.0615(6) 0.0398 Uij
C13 0.285(1) -0.025(1) 0.0730(8) 0.0548 Uij
C14 0.302(2) -0.094(1) 0.1006(9) 0.0699 Uij
C15 0.385(2) -0.102(1) 0.1195(8) 0.0709 Uij
C16 0.448(2) -0.049(2) 0.1079(8) 0.0743 Uij
C17 0.427(1) 0.015(1) 0.0798(7) 0.0527 Uij
C21 0.331(1) 0.278(1) -0.0924(7) 0.0382 Uij
C22 0.410(2) 0.309(1) -0.0853(6) 0.0526 Uij
C23 0.458(1) 0.320(1) -0.1226(8) 0.0739 Uij
C24 0.427(1) 0.300(1) -0.1672(7) 0.0563 Uij
C25 0.350(1) 0.270(1) -0.1732(7) 0.0438 Uij
C26 0.352(2) 0.142(1) -0.2414(7) 0.0470 Uij
C27 0.422(2) 0.116(2) -0.2200(10) 0.0936 Uij
C28 0.453(3) 0.043(3) -0.227(1) 0.1571 Uij
C29 0.417(3) -0.007(3) -0.256(1) 0.1387 Uij
C30 0.342(2) 0.013(2) -0.283(1) 0.1082 Uij
C31 0.313(2) 0.093(2) -0.275(1) 0.0899 Uij
C32 0.353(1) 0.307(1) -0.2697(6) 0.0411 Uij
C33 0.326(1) 0.384(1) -0.2698(7) 0.0573 Uij
C34 0.367(2) 0.440(1) -0.2967(9) 0.0712 Uij
C35 0.430(2) 0.422(2) -0.322(1) 0.1016 Uij
C36 0.455(2) 0.345(2) -0.3218(10) 0.1075 Uij
C37 0.416(2) 0.285(1) -0.2964(8) 0.0806 Uij
C41 0.096(2) 0.339(1) -0.1080(9) 0.0576 Uij
C42 0.055(2) 0.409(2) -0.1102(8) 0.1113 Uij
C43 0.022(2) 0.437(1) -0.073(1) 0.1129 Uij
C44 0.033(2) 0.394(1) -0.0256(8) 0.0773 Uij
C45 0.075(1) 0.324(1) -0.0259(7) 0.0533 Uij
C46 -0.012(1) 0.202(1) 0.0215(8) 0.0491 Uij
C47 -0.080(2) 0.229(2) 0.001(1) 0.1467 Uij
C48 -0.162(2) 0.189(3) 0.004(2) 0.1986 Uij
C49 -0.160(3) 0.113(2) 0.024(1) 0.1239 Uij
C50 -0.084(3) 0.086(2) 0.040(1) 0.1072 Uij
C51 -0.014(2) 0.132(2) 0.0394(10) 0.0759 Uij
C52 0.076(1) 0.323(1) 0.0781(6) 0.0452 Uij
C53 0.143(2) 0.369(2) 0.0950(9) 0.0851 Uij
C54 0.138(2) 0.420(2) 0.132(1) 0.1050 Uij
C55 0.076(3) 0.426(2) 0.155(1) 0.1046 Uij
C56 0.010(3) 0.379(2) 0.1437(10) 0.1229 Uij
C57 0.007(2) 0.328(1) 0.1044(8) 0.0727 Uij
C61 0.031(1) 0.116(1) -0.1051(7) 0.0350 Uij
C62 -0.039(1) 0.073(1) -0.1042(7) 0.0512 Uij
C63 -0.088(2) 0.065(1) -0.1434(9) 0.0674 Uij
C64 -0.069(2) 0.102(2) -0.1848(7) 0.0655 Uij
C65 -0.002(1) 0.146(1) -0.1850(7) 0.0462 Uij
C66 -0.045(2) 0.283(1) -0.2354(10) 0.0500 Uij
C67 -0.079(2) 0.301(2) -0.198(1) 0.0930 Uij
C68 -0.129(2) 0.367(3) -0.200(1) 0.1246 Uij
C69 -0.144(2) 0.410(2) -0.245(2) 0.1238 Uij
C70 -0.100(3) 0.380(3) -0.282(1) 0.1396 Uij
C71 -0.054(2) 0.325(2) -0.275(2) 0.1050 Uij
C72 -0.015(2) 0.141(2) -0.2842(8) 0.0566 Uij
C73 -0.099(5) 0.163(4) -0.306(2) 0.2920 Uij
C74 -0.107(3) 0.131(4) -0.325(3) 0.2502 Uij
C75 -0.091(3) 0.058(3) -0.354(1) 0.1611 Uij
C76 -0.001(3) 0.026(2) -0.334(1) 0.1295 Uij
C77 0.031(2) 0.077(2) -0.2963(9) 0.0843 Uij
C101 0.652(4) 0.252(4) 0.748(2) 0.3003 Uij
H1 0.3071 -0.0409 -0.1569 0.0507 Uij
H2 0.3830 -0.1018 -0.0906 0.0517 Uij
H3 0.3931 -0.0379 -0.0137 0.0464 Uij
H4 0.4650 0.1091 -0.0301 0.0604 Uij
H5 0.5849 0.1855 -0.0242 0.0792 Uij
H6 0.6020 0.2852 0.0355 0.0990 Uij
H7 0.4935 0.3081 0.0850 0.1010 Uij
H8 0.3709 0.2341 0.0756 0.0813 Uij
H9 0.2283 -0.0148 0.0615 0.0659 Uij
H10 0.2597 -0.1316 0.1060 0.0842 Uij
H11 0.3998 -0.1445 0.1407 0.0849 Uij
H12 0.5048 -0.0574 0.1194 0.0870 Uij
H13 0.4694 0.0515 0.0724 0.0630 Uij
H14 0.4321 0.3231 -0.0539 0.0615 Uij
H15 0.5135 0.3414 -0.1174 0.0849 Uij
H16 0.4592 0.3065 -0.1938 0.0674 Uij
H17 0.4522 0.1499 -0.1978 0.1101 Uij
H18 0.5046 0.0288 -0.2100 0.1839 Uij
H19 0.4398 -0.0581 -0.2597 0.1564 Uij
H20 0.3125 -0.0229 -0.3045 0.1248 Uij
H21 0.2658 0.1130 -0.2946 0.1046 Uij
H22 0.2805 0.3996 -0.2523 0.0665 Uij
H23 0.3483 0.4939 -0.2959 0.0825 Uij
H24 0.4555 0.4618 -0.3397 0.1187 Uij
H25 0.4999 0.3307 -0.3395 0.1276 Uij
H26 0.4324 0.2308 -0.2980 0.0946 Uij
H27 0.0465 0.4402 -0.1390 0.1072 Uij
H28 -0.0091 0.4867 -0.0718 0.1171 Uij
H29 0.0119 0.4121 0.0029 0.0902 Uij
H30 -0.0782 0.2777 -0.0157 0.1723 Uij
H31 -0.2132 0.2134 -0.0082 0.2392 Uij
H32 -0.2094 0.0828 0.0268 0.1466 Uij
H33 -0.0792 0.0333 0.0514 0.1244 Uij
H34 0.0373 0.1093 0.0530 0.0879 Uij
H35 0.1944 0.3645 0.0804 0.1002 Uij
H36 0.1832 0.4555 0.1405 0.1184 Uij
H37 0.0742 0.4602 0.1818 0.1170 Uij
H38 -0.0385 0.3808 0.1621 0.1337 Uij
H39 -0.0417 0.2965 0.0956 0.0856 Uij
H40 -0.0531 0.0476 -0.0755 0.0603 Uij
H41 -0.1378 0.0343 -0.1429 0.0794 Uij
H42 -0.1056 0.0948 -0.2133 0.0745 Uij
H43 -0.0694 0.2699 -0.1704 0.1104 Uij
H44 -0.1523 0.3840 -0.1723 0.1450 Uij
H45 -0.1803 0.4555 -0.2463 0.1391 Uij
H46 -0.1122 0.4078 -0.3113 0.1485 Uij
H47 -0.0242 0.3105 -0.3012 0.1100 Uij
H48 -0.1270 0.2129 -0.2982 0.1699 Uij
H49 -0.1828 0.1227 -0.3507 0.1946 Uij
H50 -0.1053 0.0119 -0.3838 0.1588 Uij
H51 0.0436 -0.0235 -0.3383 0.1494 Uij
H52 0.0896 0.0721 -0.2760 0.1073 Uij
H53 0.6847 0.2695 0.7276 0.3280 Uij
H54 0.5985 0.2329 0.7358 0.3280 Uij

loop_
_atom_type_symbol
_atom_type_oxidation_number
_atom_type_number_in_cell
_atom_type_scat_dispersion_real
_atom_type_scat_dispersion_imag
_atom_type_scat_source
C 0 276 0.003 0.002 'International Tables'
H 0 216 0.000 0.000 'International Tables'
O 0 16 0.011 0.006 'International Tables'
N 0 16 0.006 0.003 'International Tables'
P 0 16 0.102 0.094 'International Tables'
Mo 0 8 -1.683 0.686 'International Tables'
Pd 0 8 -0.999 1.007 'International Tables'
I 0 8 -0.474 1.812 'International Tables'
Cl 0 8 0.148 0.159 'International Tables'

loop_
_geom_angle_atom_site_label_1
_geom_angle_atom_site_label_2
_geom_angle_atom_site_label_3
_geom_angle
_geom_angle_publ_flag
I(1) Pd(1) Mo(1) 174.86(9) yes
I(1) Pd(1) P(2) 93.5(1) yes
I(1) Pd(1) P(4) 92.4(2) yes
Mo(1) Pd(1) P(2) 86.7(1) yes
Mo(1) Pd(1) P(4) 88.0(1) yes
P(2) Pd(1) P(4) 170.3(2) yes
I(2) Pd(2) Mo(2) 177.9(1) yes
I(2) Pd(2) P(1) 94.5(1) yes
I(2) Pd(2) P(3) 94.0(1) yes
Mo(2) Pd(2) P(1) 86.1(1) yes
Mo(2) Pd(2) P(3) 85.5(1) yes
P(1) Pd(2) P(3) 171.5(2) yes
Pd(1) Mo(1) Mo(2) 176.4(1) yes
Pd(1) Mo(1) O(1) 89.9(3) yes
Pd(1) Mo(1) O(3) 80.1(3) yes
Pd(1) Mo(1) N(2) 91.0(4) yes
Pd(1) Mo(1) N(4) 91.0(4) yes
Mo(2) Mo(1) O(1) 93.6(3) yes
Mo(2) Mo(1) O(3) 96.4(3) yes
Mo(2) Mo(1) N(2) 88.4(4) yes
Mo(2) Mo(1) N(4) 89.6(4) yes
O(1) Mo(1) O(3) 170.0(5) yes
O(1) Mo(1) N(2) 89.2(5) yes
O(1) Mo(1) N(4) 89.9(5) yes
O(3) Mo(1) N(2) 90.7(6) yes
O(3) Mo(1) N(4) 90.6(6) yes
N(2) Mo(1) N(4) 177.8(5) yes
Pd(2) Mo(2) Mo(1) 179.6(1) yes
Pd(2) Mo(2) O(2) 85.6(3) yes
Pd(2) Mo(2) O(4) 85.8(3) yes
Pd(2) Mo(2) N(1) 89.6(4) yes
Pd(2) Mo(2) N(3) 91.6(4) yes
Mo(1) Mo(2) O(2) 94.4(3) yes
Mo(1) Mo(2) O(4) 94.2(3) yes
Mo(1) Mo(2) N(1) 90.0(4) yes
Mo(1) Mo(2) N(3) 88.7(4) yes
O(2) Mo(2) O(4) 171.4(5) yes
O(2) Mo(2) N(1) 89.0(5) yes
O(2) Mo(2) N(3) 91.2(6) yes
O(4) Mo(2) N(1) 90.5(5) yes
O(4) Mo(2) N(3) 89.4(6) yes
N(1) Mo(2) N(3) 178.8(6) yes
Pd(2) P(1) C(5) 113.1(7) yes
Pd(2) P(1) C(6) 112.8(7) yes
Pd(2) P(1) C(12) 120.4(7) yes
C(5) P(1) C(6) 106.1(9) yes
C(5) P(1) C(12) 100.9(9) yes
C(6) P(1) C(12) 101.8(10) yes
Pd(1) P(2) C(25) 114.1(7) yes
Pd(1) P(2) C(26) 111.9(8) yes
Pd(1) P(2) C(32) 119.2(7) yes
C(25) P(2) C(26) 104(1) yes
C(25) P(2) C(32) 100.7(9) yes
C(26) P(2) C(32) 104.9(10) yes
Pd(2) P(3) C(45) 111.6(8) yes
Pd(2) P(3) C(46) 112.3(8) yes
Pd(2) P(3) C(52) 114.6(7) yes
C(45) P(3) C(46) 105(1) yes
C(45) P(3) C(52) 106.1(9) yes
C(46) P(3) C(52) 106(1) yes
Pd(1) P(4) C(65) 113.5(7) yes
Pd(1) P(4) C(66) 116.2(8) yes
Pd(1) P(4) C(72) 113.8(9) yes
C(65) P(4) C(66) 101(1) yes
C(65) P(4) C(72) 103(1) yes
C(66) P(4) C(72) 106(1) yes
Mo(1) O(1) C(1) 120(1) yes
Mo(2) O(2) C(21) 118(1) yes
Mo(1) O(3) C(41) 114(1) yes
Mo(2) O(4) C(61) 118(1) yes
Mo(2) N(1) C(1) 117(1) yes
Mo(2) N(1) C(5) 127(1) yes
C(1) N(1) C(5) 115(1) yes
Mo(1) N(2) C(21) 115(1) yes
Mo(1) N(2) C(25) 124(1) yes
C(21) N(2) C(25) 119(1) yes
Mo(2) N(3) C(41) 112(1) yes
Mo(2) N(3) C(45) 125(1) yes
C(41) N(3) C(45) 121(1) yes
Mo(1) N(4) C(61) 115(1) yes
Mo(1) N(4) C(65) 125(1) yes
C(61) N(4) C(65) 118(1) yes
O(1) C(1) N(1) 117(1) yes
O(1) C(1) C(2) 121(1) yes
N(1) C(1) C(2) 121(1) yes
C(1) C(2) C(3) 119(1) yes
C(2) C(3) C(4) 120(1) yes
C(3) C(4) C(5) 120(1) yes
P(1) C(5) N(1) 113(1) yes
P(1) C(5) C(4) 123(1) yes
N(1) C(5) C(4) 122(1) yes
P(1) C(6) C(7) 123(1) yes
P(1) C(6) C(11) 117(1) yes
C(7) C(6) C(11) 118(2) yes
C(6) C(7) C(8) 122(2) yes
C(7) C(8) C(9) 118(2) yes
C(8) C(9) C(10) 119(2) yes
C(9) C(10) C(11) 121(2) yes
C(6) C(11) C(10) 120(2) yes
P(1) C(12) C(13) 118(1) yes
P(1) C(12) C(17) 122(1) yes
C(13) C(12) C(17) 118(1) yes
C(12) C(13) C(14) 124(2) yes
C(13) C(14) C(15) 114(2) yes
C(14) C(15) C(16) 122(2) yes
C(15) C(16) C(17) 119(2) yes
C(12) C(17) C(16) 121(2) yes
O(2) C(21) N(2) 121(1) yes
O(2) C(21) C(22) 119(1) yes
N(2) C(21) C(22) 119(1) yes
C(21) C(22) C(23) 121(1) yes
C(22) C(23) C(24) 118(2) yes
C(23) C(24) C(25) 118(2) yes
P(2) C(25) N(2) 115(1) yes
P(2) C(25) C(24) 121(1) yes
N(2) C(25) C(24) 122(1) yes
P(2) C(26) C(27) 125(2) yes
P(2) C(26) C(31) 117(2) yes
C(27) C(26) C(31) 116(2) yes
C(26) C(27) C(28) 123(3) yes
C(27) C(28) C(29) 122(4) yes
C(28) C(29) C(30) 120(4) yes
C(29) C(30) C(31) 114(3) yes
C(26) C(31) C(30) 121(2) yes
P(2) C(32) C(33) 116(1) yes
P(2) C(32) C(37) 122(1) yes
C(33) C(32) C(37) 120(2) yes
C(32) C(33) C(34) 117(2) yes
C(33) C(34) C(35) 123(2) yes
C(34) C(35) C(36) 116(2) yes
C(35) C(36) C(37) 122(2) yes
C(32) C(37) C(36) 117(2) yes
O(3) C(41) N(3) 125(1) yes
O(3) C(41) C(42) 115(2) yes
N(3) C(41) C(42) 119(2) yes
C(41) C(42) C(43) 120(2) yes
C(42) C(43) C(44) 120(2) yes
C(43) C(44) C(45) 115(2) yes
P(3) C(45) N(3) 117(1) yes
P(3) C(45) C(44) 120(1) yes
N(3) C(45) C(44) 121(1) yes
P(3) C(46) C(47) 122(2) yes
P(3) C(46) C(51) 120(2) yes
C(47) C(46) C(51) 117(2) yes
C(46) C(47) C(48) 122(3) yes
C(47) C(48) C(49) 116(3) yes
C(48) C(49) C(50) 115(4) yes
C(49) C(50) C(51) 122(3) yes
C(46) C(51) C(50) 123(2) yes
P(3) C(52) C(53) 120(1) yes
P(3) C(52) C(57) 123(2) yes
C(53) C(52) C(57) 115(2) yes
C(52) C(53) C(54) 120(2) yes
C(53) C(54) C(55) 124(3) yes
C(54) C(55) C(56) 118(3) yes
C(55) C(56) C(57) 122(3) yes
C(52) C(57) C(56) 118(2) yes
O(4) C(61) N(4) 120(1) yes
O(4) C(61) C(62) 118(1) yes
N(4) C(61) C(62) 121(1) yes
C(61) C(62) C(63) 118(2) yes
C(62) C(63) C(64) 120(2) yes
C(63) C(64) C(65) 119(2) yes
P(4) C(65) N(4) 117(1) yes
P(4) C(65) C(64) 122(1) yes
N(4) C(65) C(64) 120(2) yes
P(4) C(66) C(67) 121(2) yes
P(4) C(66) C(71) 115(2) yes
C(67) C(66) C(71) 123(2) yes
C(66) C(67) C(68) 116(3) yes
C(67) C(68) C(69) 119(3) yes
C(68) C(69) C(70) 113(3) yes
C(69) C(70) C(71) 120(4) yes
C(66) C(71) C(70) 125(4) yes
P(4) C(72) C(73) 114(3) yes
P(4) C(72) C(74) 139(2) yes
P(4) C(72) C(77) 118(2) yes
C(73) C(72) C(74) 24(3) yes
C(73) C(72) C(77) 126(3) yes
C(74) C(72) C(77) 101(2) yes
C(72) C(73) C(74) 101(9) yes
C(72) C(74) C(73) 53(8) yes
C(72) C(74) C(75) 104(2) yes
C(73) C(74) C(75) 158(9) yes
C(74) C(75) C(76) 106(3) yes
C(75) C(76) C(77) 107(2) yes
C(72) C(77) C(76) 119(2) yes
Cl(1) C(101) Cl(2) 122(3) yes

loop_
_geom_bond_atom_site_label_1
_geom_bond_atom_site_label_2
_geom_bond_distance
_geom_bond_publ_flag
I(1) Pd(1) 2.680(2) yes
I(2) Pd(2) 2.694(2) yes
Pd(1) Mo(1) 2.688(2) yes
Pd(1) P(2) 2.275(6) yes
Pd(1) P(4) 2.283(6) yes
Pd(2) Mo(2) 2.711(2) yes
Pd(2) P(1) 2.274(6) yes
Pd(2) P(3) 2.277(6) yes
Mo(1) Mo(2) 2.119(2) yes
Mo(1) O(1) 2.06(1) yes
Mo(1) O(3) 2.05(1) yes
Mo(1) N(2) 2.19(2) yes
Mo(1) N(4) 2.20(2) yes
Mo(2) O(2) 2.03(1) yes
Mo(2) O(4) 2.08(1) yes
Mo(2) N(1) 2.17(1) yes
Mo(2) N(3) 2.14(2) yes
Cl(1) C(101) 1.66(5) yes
Cl(2) C(101) 1.45(5) yes
P(1) C(5) 1.81(2) yes
P(1) C(6) 1.76(2) yes
P(1) C(12) 1.80(2) yes
P(2) C(25) 1.82(2) yes
P(2) C(26) 1.83(2) yes
P(2) C(32) 1.82(2) yes
P(3) C(45) 1.83(2) yes
P(3) C(46) 1.78(2) yes
P(3) C(52) 1.83(2) yes
P(4) C(65) 1.80(2) yes
P(4) C(66) 1.76(2) yes
P(4) C(72) 1.75(3) yes
O(1) C(1) 1.32(2) yes
O(2) C(21) 1.27(2) yes
O(3) C(41) 1.21(2) yes
O(4) C(61) 1.29(2) yes
N(1) C(1) 1.36(2) yes
N(1) C(5) 1.36(2) yes
N(2) C(21) 1.31(2) yes
N(2) C(25) 1.38(2) yes
N(3) C(41) 1.42(2) yes
N(3) C(45) 1.31(2) yes
N(4) C(61) 1.35(2) yes
N(4) C(65) 1.35(2) yes
C(1) C(2) 1.40(2) yes
C(2) C(3) 1.30(2) yes
C(3) C(4) 1.35(2) yes
C(4) C(5) 1.34(2) yes
C(6) C(7) 1.41(3) yes
C(6) C(11) 1.37(3) yes
C(7) C(8) 1.36(3) yes
C(8) C(9) 1.41(3) yes
C(9) C(10) 1.41(3) yes
C(10) C(11) 1.38(3) yes
C(12) C(13) 1.36(3) yes
C(12) C(17) 1.41(3) yes
C(13) C(14) 1.40(3) yes
C(14) C(15) 1.41(3) yes
C(15) C(16) 1.40(3) yes
C(16) C(17) 1.36(3) yes
C(21) C(22) 1.37(3) yes
C(22) C(23) 1.38(3) yes
C(23) C(24) 1.36(3) yes
C(24) C(25) 1.33(3) yes
C(26) C(27) 1.31(3) yes
C(26) C(31) 1.37(3) yes
C(27) C(28) 1.33(4) yes
C(28) C(29) 1.28(6) yes
C(29) C(30) 1.41(5) yes
C(30) C(31) 1.45(3) yes
C(32) C(33) 1.36(3) yes
C(32) C(37) 1.36(3) yes
C(33) C(34) 1.41(3) yes
C(34) C(35) 1.32(3) yes
C(35) C(36) 1.35(4) yes
C(36) C(37) 1.42(3) yes
C(41) C(42) 1.34(3) yes
C(42) C(43) 1.31(4) yes
C(43) C(44) 1.51(3) yes
C(44) C(45) 1.35(3) yes
C(46) C(47) 1.27(4) yes
C(46) C(51) 1.28(3) yes
C(47) C(48) 1.50(4) yes
C(48) C(49) 1.39(5) yes
C(49) C(50) 1.35(4) yes
C(50) C(51) 1.37(4) yes
C(52) C(53) 1.37(3) yes
C(52) C(57) 1.39(3) yes
C(53) C(54) 1.36(3) yes
C(54) C(55) 1.25(4) yes
C(55) C(56) 1.33(5) yes
C(56) C(57) 1.40(3) yes
C(61) C(62) 1.35(3) yes
C(62) C(63) 1.31(3) yes
C(63) C(64) 1.38(3) yes
C(64) C(65) 1.31(3) yes
C(66) C(67) 1.27(4) yes
C(66) C(71) 1.30(4) yes
C(67) C(68) 1.37(5) yes
C(68) C(69) 1.46(4) yes
C(69) C(70) 1.39(5) yes
C(70) C(71) 1.19(5) yes
C(72) C(73) 1.48(7) yes
C(72) C(74) 1.80(7) yes
C(72) C(77) 1.36(3) yes
C(73) C(74) 0.8(1) yes
C(74) C(75) 1.50(6) yes
C(75) C(76) 1.61(5) yes
C(76) C(77) 1.42(4) yes
